data_2234814
loop_
_publ_author_name
'Han, Cheng-Li'

_publ_section_title
;
 (Acetato-\k<i>O</i>)(2-bromo-6-{[3-(dimethylazaniumyl)propylimino-\k<i>N</i>]methyl}phenolato-\k<i>O</i>)(thiocyanato-\k<i>N</i>)zinc
;
_journal_coeditor_code SU2407
_journal_issue 5
_journal_name_full 'Acta Crystallographica Section E'
_journal_page_first m677
_journal_paper_doi 10.1107/S1600536812017564
_journal_volume 68
_journal_year 2012
_chemical_formula_iupac '[Zn (C2 H3 O2) (N C S) (C12 H17 Br N2 O)]'
_chemical_formula_sum 'C15 H20 Br N3 O3 S Zn'
_chemical_formula_weight 467.68
_chemical_name_systematic
;
(Acetato-\k<i>O</i>)(2-bromo-6-{[3-(dimethylazaniumyl)propylimino-
\k<i>N</i>]methyl}phenolato-\k<i>O</i>)(thiocyanato-\k<i>N</i>)zinc
;
_space_group_IT_number 2
_symmetry_cell_setting triclinic
_symmetry_space_group_name_Hall '-P 1'
_symmetry_space_group_name_H-M 'P -1'
_atom_sites_solution_hydrogens geom
_atom_sites_solution_primary direct
_atom_sites_solution_secondary difmap
_audit_creation_method SHELXL-97
_cell_angle_alpha 66.299(2)
_cell_angle_beta 79.891(2)
_cell_angle_gamma 88.122(2)
_cell_formula_units_Z 2
_cell_length_a 9.3091(6)
_cell_length_b 10.2687(6)
_cell_length_c 11.8353(7)
_cell_measurement_reflns_used 5991
_cell_measurement_temperature 298(2)
_cell_measurement_theta_max 27.9
_cell_measurement_theta_min 2.2
_cell_volume 1018.96(11)
_computing_cell_refinement 'SAINT (Bruker, 1998)'
_computing_data_collection 'SMART (Bruker, 1998)'
_computing_data_reduction 'SAINT (Bruker, 1998)'
_computing_molecular_graphics 'SHELXTL (Sheldrick, 2008)'
_computing_publication_material 'SHELXTL (Sheldrick, 2008) and PLATON (Spek, 2009)'
_computing_structure_refinement 'SHELXL97 (Sheldrick, 2008)'
_computing_structure_solution 'SHELXS97 (Sheldrick, 2008)'
_diffrn_ambient_temperature 298(2)
_diffrn_measured_fraction_theta_full 0.976
_diffrn_measured_fraction_theta_max 0.976
_diffrn_measurement_device_type 'Bruker SMART CCD area-detector'
_diffrn_measurement_method '\w scans'
_diffrn_radiation_monochromator graphite
_diffrn_radiation_source 'fine-focus sealed tube'
_diffrn_radiation_type MoK\a
_diffrn_radiation_wavelength 0.71073
_diffrn_reflns_av_R_equivalents 0.1294
_diffrn_reflns_av_sigmaI/netI 0.0908
_diffrn_reflns_limit_h_max 11
_diffrn_reflns_limit_h_min -11
_diffrn_reflns_limit_k_max 12
_diffrn_reflns_limit_k_min -12
_diffrn_reflns_limit_l_max 14
_diffrn_reflns_limit_l_min -14
_diffrn_reflns_number 9684
_diffrn_reflns_theta_full 25.50
_diffrn_reflns_theta_max 25.50
_diffrn_reflns_theta_min 2.17
_diffrn_standards_number 0
_exptl_absorpt_coefficient_mu 3.284
_exptl_absorpt_correction_T_max 0.6386
_exptl_absorpt_correction_T_min 0.6052
_exptl_absorpt_correction_type multi-scan
_exptl_absorpt_process_details '(SADABS; Sheldrick, 1996)'
_exptl_crystal_colour colourless
_exptl_crystal_density_diffrn 1.524
_exptl_crystal_density_method 'not measured'
_exptl_crystal_description block
_exptl_crystal_F_000 472
_exptl_crystal_size_max 0.17
_exptl_crystal_size_mid 0.15
_exptl_crystal_size_min 0.15
_refine_diff_density_max 1.318
_refine_diff_density_min -0.608
_refine_ls_extinction_method none
_refine_ls_goodness_of_fit_ref 1.072
_refine_ls_hydrogen_treatment constr
_refine_ls_matrix_type full
_refine_ls_number_parameters 220
_refine_ls_number_reflns 3720
_refine_ls_number_restraints 0
_refine_ls_restrained_S_all 1.072
_refine_ls_R_factor_all 0.0878
_refine_ls_R_factor_gt 0.0724
_refine_ls_shift/su_max_lt 0.001
_refine_ls_shift/su_mean 0.001
_refine_ls_structure_factor_coef Fsqd
_refine_ls_weighting_details 'calc w=1/[\s^2^(Fo^2^)+(0.0811P)^2^+2.5468P] where P=(Fo^2^+2Fc^2^)/3'
_refine_ls_weighting_scheme calc
_refine_ls_wR_factor_gt 0.1827
_refine_ls_wR_factor_ref 0.2009
_reflns_number_gt 3021
_reflns_number_total 3720
_reflns_threshold_expression I>2\s(I)
_cod_data_source_file su2407.cif
_cod_data_source_block I
_cod_database_code 2234814
_cod_database_fobs_code 2234814

loop_
_symmetry_equiv_pos_as_xyz
'x, y, z'
'-x, -y, -z'

loop_
_atom_site_type_symbol
_atom_site_label
_atom_site_fract_x
_atom_site_fract_y
_atom_site_fract_z
_atom_site_U_iso_or_equiv
_atom_site_adp_type
_atom_site_calc_flag
_atom_site_refinement_flags
_atom_site_occupancy
_atom_site_symmetry_multiplicity
Zn Zn1 0.71920(7) 0.16314(7) 0.17582(7) 0.0445(3) Uani d . 1 1
Br Br1 0.86805(11) 0.41595(10) 0.41002(10) 0.0872(4) Uani d . 1 1
N N1 0.5145(5) 0.0900(5) 0.2551(5) 0.0429(11) Uani d . 1 1
N N2 0.2396(5) 0.2871(5) -0.0322(5) 0.0436(11) Uani d . 1 1
H H2 0.2172 0.2258 -0.0653 0.052 Uiso calc R 1 1
N N3 0.7308(6) 0.2974(7) 0.0016(6) 0.0642(15) Uani d . 1 1
O O1 0.7416(5) 0.2599(5) 0.2823(5) 0.0599(12) Uani d . 1 1
O O2 0.8893(5) 0.0442(5) 0.1972(5) 0.0598(12) Uani d . 1 1
O O3 0.7888(5) -0.0922(5) 0.1276(5) 0.0565(11) Uani d . 1 1
S S1 0.7396(3) 0.5055(2) -0.2352(2) 0.0807(6) Uani d . 1 1
C C1 0.5007(7) 0.1983(6) 0.4068(5) 0.0478(14) Uani d . 1 1
C C2 0.6446(7) 0.2621(6) 0.3737(6) 0.0475(14) Uani d . 1 1
C C3 0.6772(9) 0.3331(6) 0.4473(7) 0.0589(17) Uani d . 1 1
C C4 0.5794(11) 0.3442(7) 0.5422(7) 0.070(2) Uani d . 1 1
H H4 0.6069 0.3901 0.5891 0.084 Uiso calc R 1 1
C C5 0.4342(11) 0.2853(8) 0.5701(7) 0.075(2) Uani d . 1 1
H H5 0.3646 0.2963 0.6320 0.090 Uiso calc R 1 1
C C6 0.4007(9) 0.2134(7) 0.5044(6) 0.0640(19) Uani d . 1 1
H H6 0.3073 0.1718 0.5243 0.077 Uiso calc R 1 1
C C7 0.4463(7) 0.1182(6) 0.3462(6) 0.0473(14) Uani d . 1 1
H H7 0.3503 0.0826 0.3767 0.057 Uiso calc R 1 1
C C8 0.4325(7) 0.0049(6) 0.2105(6) 0.0486(14) Uani d . 1 1
H H8A 0.3428 -0.0341 0.2699 0.058 Uiso calc R 1 1
H H8B 0.4903 -0.0740 0.2065 0.058 Uiso calc R 1 1
C C9 0.3960(6) 0.0940(6) 0.0817(6) 0.0430(13) Uani d . 1 1
H H9A 0.4839 0.1438 0.0248 0.052 Uiso calc R 1 1
H H9B 0.3587 0.0321 0.0485 0.052 Uiso calc R 1 1
C C10 0.2827(6) 0.2011(7) 0.0899(6) 0.0468(14) Uani d . 1 1
H H10A 0.1967 0.1508 0.1495 0.056 Uiso calc R 1 1
H H10B 0.3217 0.2641 0.1210 0.056 Uiso calc R 1 1
C C11 0.3592(8) 0.3865(8) -0.1235(8) 0.0659(19) Uani d . 1 1
H H11A 0.3239 0.4437 -0.1991 0.099 Uiso calc R 1 1
H H11B 0.4392 0.3329 -0.1423 0.099 Uiso calc R 1 1
H H11C 0.3916 0.4470 -0.0879 0.099 Uiso calc R 1 1
C C12 0.1071(7) 0.3664(8) -0.0167(9) 0.074(2) Uani d . 1 1
H H12A 0.0287 0.3006 0.0379 0.110 Uiso calc R 1 1
H H12B 0.0797 0.4187 -0.0969 0.110 Uiso calc R 1 1
H H12C 0.1269 0.4314 0.0192 0.110 Uiso calc R 1 1
C C13 0.7343(6) 0.3843(7) -0.0990(6) 0.0471(14) Uani d . 1 1
C C14 0.8872(6) -0.0647(6) 0.1725(6) 0.0418(13) Uani d . 1 1
C C15 1.0122(8) -0.1603(8) 0.2014(8) 0.068(2) Uani d . 1 1
H H15A 0.9755 -0.2559 0.2535 0.102 Uiso calc R 1 1
H H15B 1.0720 -0.1286 0.2445 0.102 Uiso calc R 1 1
H H15C 1.0694 -0.1579 0.1247 0.102 Uiso calc R 1 1

loop_
_atom_site_aniso_label
_atom_site_aniso_U_11
_atom_site_aniso_U_22
_atom_site_aniso_U_33
_atom_site_aniso_U_12
_atom_site_aniso_U_13
_atom_site_aniso_U_23
Zn1 0.0424(4) 0.0461(4) 0.0530(5) 0.0063(3) -0.0081(3) -0.0288(3)
Br1 0.1033(7) 0.0773(6) 0.1037(7) -0.0066(5) -0.0388(6) -0.0506(5)
N1 0.041(2) 0.038(2) 0.050(3) 0.0034(19) -0.012(2) -0.017(2)
N2 0.036(2) 0.036(2) 0.073(3) 0.0091(18) -0.018(2) -0.034(2)
N3 0.047(3) 0.075(4) 0.072(4) 0.007(3) -0.010(3) -0.031(3)
O1 0.056(2) 0.069(3) 0.072(3) -0.001(2) -0.008(2) -0.047(3)
O2 0.053(2) 0.057(3) 0.095(4) 0.016(2) -0.027(2) -0.052(3)
O3 0.052(2) 0.055(2) 0.082(3) 0.0154(19) -0.024(2) -0.044(2)
S1 0.0938(15) 0.0725(13) 0.0613(12) -0.0063(11) -0.0086(11) -0.0134(10)
C1 0.067(4) 0.038(3) 0.039(3) 0.013(3) -0.012(3) -0.017(2)
C2 0.062(4) 0.039(3) 0.049(3) 0.013(3) -0.014(3) -0.024(3)
C3 0.088(5) 0.037(3) 0.057(4) 0.013(3) -0.023(4) -0.020(3)
C4 0.127(7) 0.044(3) 0.049(4) 0.018(4) -0.021(4) -0.027(3)
C5 0.112(7) 0.058(4) 0.051(4) 0.016(4) 0.001(4) -0.025(3)
C6 0.084(5) 0.047(3) 0.051(4) 0.011(3) 0.001(3) -0.015(3)
C7 0.047(3) 0.040(3) 0.048(3) 0.002(2) -0.004(3) -0.012(3)
C8 0.046(3) 0.040(3) 0.062(4) 0.003(2) -0.011(3) -0.022(3)
C9 0.046(3) 0.041(3) 0.057(3) 0.012(2) -0.020(3) -0.032(3)
C10 0.042(3) 0.051(3) 0.061(4) 0.012(2) -0.010(3) -0.035(3)
C11 0.061(4) 0.051(4) 0.079(5) -0.003(3) -0.008(4) -0.021(4)
C12 0.048(3) 0.063(4) 0.130(7) 0.027(3) -0.028(4) -0.057(5)
C13 0.038(3) 0.053(3) 0.055(4) 0.002(2) -0.005(3) -0.027(3)
C14 0.040(3) 0.040(3) 0.052(3) 0.010(2) -0.007(2) -0.026(3)
C15 0.058(4) 0.059(4) 0.104(6) 0.023(3) -0.031(4) -0.045(4)

loop_
_atom_type_symbol
_atom_type_description
_atom_type_scat_dispersion_real
_atom_type_scat_dispersion_imag
_atom_type_scat_source
C C 0.0033 0.0016 'International Tables Vol C Tables 4.2.6.8 and 6.1.1.4'
H H 0.0000 0.0000 'International Tables Vol C Tables 4.2.6.8 and 6.1.1.4'
Br Br -0.2901 2.4595 'International Tables Vol C Tables 4.2.6.8 and 6.1.1.4'
N N 0.0061 0.0033 'International Tables Vol C Tables 4.2.6.8 and 6.1.1.4'
O O 0.0106 0.0060 'International Tables Vol C Tables 4.2.6.8 and 6.1.1.4'
S S 0.1246 0.1234 'International Tables Vol C Tables 4.2.6.8 and 6.1.1.4'
Zn Zn 0.2839 1.4301 'International Tables Vol C Tables 4.2.6.8 and 6.1.1.4'

loop_
_geom_angle_atom_site_label_1
_geom_angle_atom_site_label_2
_geom_angle_atom_site_label_3
_geom_angle
O1 Zn1 N3 111.3(2)
O1 Zn1 O2 100.4(2)
N3 Zn1 O2 111.2(2)
O1 Zn1 N1 96.3(2)
N3 Zn1 N1 111.3(2)
O2 Zn1 N1 124.1(2)
C7 N1 C8 116.7(5)
C7 N1 Zn1 121.0(4)
C8 N1 Zn1 122.2(4)
C10 N2 C12 111.3(5)
C10 N2 C11 112.8(5)
C12 N2 C11 110.2(5)
C10 N2 H2 107.4
C12 N2 H2 107.4
C11 N2 H2 107.4
C13 N3 Zn1 175.3(6)
C2 O1 Zn1 125.7(4)
C14 O2 Zn1 117.7(4)
C6 C1 C2 119.7(6)
C6 C1 C7 115.5(6)
C2 C1 C7 124.8(5)
O1 C2 C3 119.9(6)
O1 C2 C1 124.3(5)
C3 C2 C1 115.8(6)
C4 C3 C2 123.3(7)
C4 C3 Br1 119.1(6)
C2 C3 Br1 117.6(5)
C3 C4 C5 120.0(7)
C3 C4 H4 120.0
C5 C4 H4 120.0
C6 C5 C4 118.3(7)
C6 C5 H5 120.9
C4 C5 H5 120.9
C5 C6 C1 122.9(8)
C5 C6 H6 118.6
C1 C6 H6 118.6
N1 C7 C1 127.8(6)
N1 C7 H7 116.1
C1 C7 H7 116.1
N1 C8 C9 111.6(5)
N1 C8 H8A 109.3
C9 C8 H8A 109.3
N1 C8 H8B 109.3
C9 C8 H8B 109.3
H8A C8 H8B 108.0
C10 C9 C8 110.5(5)
C10 C9 H9A 109.5
C8 C9 H9A 109.5
C10 C9 H9B 109.5
C8 C9 H9B 109.5
H9A C9 H9B 108.1
N2 C10 C9 112.7(5)
N2 C10 H10A 109.1
C9 C10 H10A 109.1
N2 C10 H10B 109.1
C9 C10 H10B 109.1
H10A C10 H10B 107.8
N2 C11 H11A 109.5
N2 C11 H11B 109.5
H11A C11 H11B 109.5
N2 C11 H11C 109.5
H11A C11 H11C 109.5
H11B C11 H11C 109.5
N2 C12 H12A 109.5
N2 C12 H12B 109.5
H12A C12 H12B 109.5
N2 C12 H12C 109.5
H12A C12 H12C 109.5
H12B C12 H12C 109.5
N3 C13 S1 178.7(6)
O3 C14 O2 122.9(5)
O3 C14 C15 120.9(5)
O2 C14 C15 116.2(6)
C14 C15 H15A 109.5
C14 C15 H15B 109.5
H15A C15 H15B 109.5
C14 C15 H15C 109.5
H15A C15 H15C 109.5
H15B C15 H15C 109.5

loop_
_geom_bond_atom_site_label_1
_geom_bond_atom_site_label_2
_geom_bond_distance
Zn1 O1 1.931(4)
Zn1 N3 1.952(7)
Zn1 O2 1.957(4)
Zn1 N1 1.994(5)
Br1 C3 1.897(8)
N1 C7 1.284(8)
N1 C8 1.476(8)
N2 C10 1.477(8)
N2 C12 1.482(7)
N2 C11 1.488(8)
N2 H2 0.9100
N3 C13 1.161(9)
O1 C2 1.289(7)
O2 C14 1.265(7)
O3 C14 1.229(7)
S1 C13 1.586(7)
C1 C6 1.407(9)
C1 C2 1.430(9)
C1 C7 1.442(9)
C2 C3 1.414(9)
C3 C4 1.356(11)
C4 C5 1.428(13)
C4 H4 0.9300
C5 C6 1.345(11)
C5 H5 0.9300
C6 H6 0.9300
C7 H7 0.9300
C8 C9 1.523(9)
C8 H8A 0.9700
C8 H8B 0.9700
C9 C10 1.518(7)
C9 H9A 0.9700
C9 H9B 0.9700
C10 H10A 0.9700
C10 H10B 0.9700
C11 H11A 0.9600
C11 H11B 0.9600
C11 H11C 0.9600
C12 H12A 0.9600
C12 H12B 0.9600
C12 H12C 0.9600
C14 C15 1.493(8)
C15 H15A 0.9600
C15 H15B 0.9600
C15 H15C 0.9600

loop_
_geom_hbond_atom_site_label_D
_geom_hbond_atom_site_label_H
_geom_hbond_atom_site_label_A
_geom_hbond_site_symmetry_A
_geom_hbond_distance_DH
_geom_hbond_distance_HA
_geom_hbond_distance_DA
_geom_hbond_angle_DHA
N2 H2 O3 2_655 0.91 1.81 2.703(6) 168
